data_4319698
loop_
_publ_author_name
'Robert C. Finn'
'Jon Zubieta'

_publ_section_title
;
 A New Class of Organic-Inorganic Hybrid Materials: Hydrothermal Synthesis
 and Structural Characterization of Bimetallic Organophosphonate Oxide
 Phases of the Mo/Cu/O/RPO32-Family
;
_journal_name_full 'Inorganic Chemistry'
_journal_page_first 2466
_journal_page_last 2467
_journal_paper_doi 10.1021/ic0100018
_journal_volume 40
_journal_year 2001
_chemical_formula_sum 'C13 H12 Cu Mo2 N2 O12 P2'
_chemical_formula_weight 705.61
_chemical_name_systematic
;

  ?

;
_space_group_IT_number 14
_symmetry_cell_setting monoclinic
_symmetry_space_group_name_Hall '-P 2ybc'
_symmetry_space_group_name_H-M 'P 1 21/c 1'
_atom_sites_solution_hydrogens geom
_atom_sites_solution_primary direct
_atom_sites_solution_secondary difmap
_audit_creation_method SHELXL-97
_cell_angle_alpha 90.00
_cell_angle_beta 107.937(2)
_cell_angle_gamma 90.00
_cell_formula_units_Z 4
_cell_length_a 11.8674(10)
_cell_length_b 10.3980(9)
_cell_length_c 15.6954(14)
_cell_measurement_temperature 293(2)
_cell_volume 1842.6(3)
_computing_structure_refinement 'SHELXL-97 (Sheldrick, 1997)'
_computing_structure_solution 'SHELXS-97 (Sheldrick, 1990)'
_diffrn_ambient_temperature 293(2)
_diffrn_measured_fraction_theta_full 0.969
_diffrn_measured_fraction_theta_max 0.969
_diffrn_radiation_monochromator graphite
_diffrn_radiation_source 'fine-focus sealed tube'
_diffrn_radiation_type MoK\a
_diffrn_radiation_wavelength 0.71073
_diffrn_reflns_av_R_equivalents 0.0530
_diffrn_reflns_av_sigmaI/netI 0.0612
_diffrn_reflns_limit_h_max 13
_diffrn_reflns_limit_h_min -15
_diffrn_reflns_limit_k_max 8
_diffrn_reflns_limit_k_min -13
_diffrn_reflns_limit_l_max 20
_diffrn_reflns_limit_l_min -20
_diffrn_reflns_number 11878
_diffrn_reflns_theta_full 28.28
_diffrn_reflns_theta_max 28.28
_diffrn_reflns_theta_min 1.80
_exptl_absorpt_coefficient_mu 2.732
_exptl_crystal_density_diffrn 2.544
_exptl_crystal_density_method 'not measured'
_exptl_crystal_F_000 1372
_refine_diff_density_max 1.306
_refine_diff_density_min -1.937
_refine_diff_density_rms 0.317
_refine_ls_extinction_method none
_refine_ls_goodness_of_fit_ref 1.062
_refine_ls_hydrogen_treatment mixed
_refine_ls_matrix_type full
_refine_ls_number_parameters 289
_refine_ls_number_reflns 4418
_refine_ls_number_restraints 0
_refine_ls_restrained_S_all 1.062
_refine_ls_R_factor_all 0.0735
_refine_ls_R_factor_gt 0.0485
_refine_ls_shift/su_max 0.001
_refine_ls_shift/su_mean 0.000
_refine_ls_structure_factor_coef Fsqd
_refine_ls_weighting_details 'calc w=1/[\s^2^(Fo^2^)+(0.0777P)^2^+0.0000P] where P=(Fo^2^+2Fc^2^)/3'
_refine_ls_weighting_scheme calc
_refine_ls_wR_factor_gt 0.1163
_refine_ls_wR_factor_ref 0.1324
_reflns_number_gt 3372
_reflns_number_total 4418
_reflns_threshold_expression >2sigma(I)
_cod_data_source_file ic0100018_1.cif
_cod_data_source_block p21-c
_cod_database_code 4319698

loop_
_symmetry_equiv_pos_as_xyz
'x, y, z'
'-x, y+1/2, -z+1/2'
'-x, -y, -z'
'x, -y-1/2, z-1/2'

loop_
_atom_site_label
_atom_site_type_symbol
_atom_site_fract_x
_atom_site_fract_y
_atom_site_fract_z
_atom_site_U_iso_or_equiv
_atom_site_adp_type
_atom_site_occupancy
_atom_site_symmetry_multiplicity
_atom_site_calc_flag
_atom_site_refinement_flags
_atom_site_disorder_assembly
_atom_site_disorder_group
Mo1 Mo 0.42050(5) 0.34508(5) 1.11856(3) 0.00862(14) Uani 1 1 d . . .
Mo2 Mo 0.28047(4) 0.07204(5) 1.03556(3) 0.00780(14) Uani 1 1 d . . .
Cu1 Cu 0.27702(6) 0.16570(7) 0.80332(5) 0.00886(18) Uani 1 1 d . . .
P1 P 0.51548(13) 0.15732(14) 0.95797(10) 0.0080(3) Uani 1 1 d . . .
P2 P 0.41016(13) 0.40940(14) 0.90361(10) 0.0078(3) Uani 1 1 d . . .
O1 O 0.4320(4) 0.0976(4) 0.8741(3) 0.0102(9) Uani 1 1 d . . .
O2 O 0.2179(4) 0.1166(4) 0.9251(3) 0.0118(9) Uani 1 1 d . . .
O3 O 0.3272(4) 0.3488(4) 0.8188(3) 0.0092(8) Uani 1 1 d . . .
O4 O 0.4632(4) 0.1650(4) 1.0362(3) 0.0092(8) Uani 1 1 d . . .
O5 O 0.3619(4) 0.4028(4) 0.9829(3) 0.0097(9) Uani 1 1 d . . .
O6 O 0.3648(3) -0.0857(4) 1.0125(3) 0.0086(8) Uani 1 1 d . . .
O7 O 0.1660(4) -0.0018(4) 1.0590(3) 0.0119(9) Uani 1 1 d . . .
O8 O 0.3926(4) 0.0184(4) 1.1762(3) 0.0120(9) Uani 1 1 d . . .
O9 O 0.2840(3) 0.2334(4) 1.0905(3) 0.0084(8) Uani 1 1 d . . .
O10 O 0.5069(4) 0.2675(4) 1.2106(3) 0.0121(9) Uani 1 1 d . . .
O11 O 0.3606(4) 0.4691(4) 1.1600(3) 0.0133(9) Uani 1 1 d . . .
O12 O 0.5676(4) 0.4486(4) 1.1153(3) 0.0102(9) Uani 1 1 d . . .
N1 N 0.2140(4) -0.0116(5) 0.7604(3) 0.0106(10) Uani 1 1 d . . .
N2 N 0.1249(4) 0.2197(5) 0.7148(3) 0.0111(11) Uani 1 1 d . . .
C1 C 0.2633(5) -0.1252(6) 0.7840(4) 0.0130(13) Uani 1 1 d . . .
H1 H 0.3345 -0.1293 0.8303 0.016 Uiso 1 1 calc R . .
C2 C 0.2130(6) -0.2402(6) 0.7423(4) 0.0150(13) Uani 1 1 d . . .
H2 H 0.2514 -0.3182 0.7600 0.018 Uiso 1 1 calc R . .
C3 C 0.1055(6) -0.2364(6) 0.6746(4) 0.0159(13) Uani 1 1 d . . .
H3 H 0.0707 -0.3117 0.6467 0.019 Uiso 1 1 calc R . .
C4 C 0.0494(5) -0.1160(6) 0.6487(4) 0.0120(12) Uani 1 1 d . . .
C5 C 0.1091(5) -0.0067(6) 0.6941(4) 0.0106(12) Uani 1 1 d . . .
C6 C -0.0615(6) -0.1001(7) 0.5805(4) 0.0180(14) Uani 1 1 d . . .
H6 H -0.1023 -0.1718 0.5513 0.022 Uiso 1 1 calc R . .
C7 C -0.1079(6) 0.0194(6) 0.5580(4) 0.0156(13) Uani 1 1 d . . .
H7 H -0.1804 0.0277 0.5136 0.019 Uiso 1 1 calc R . .
C8 C -0.0480(6) 0.1328(6) 0.6008(4) 0.0139(13) Uani 1 1 d . . .
C9 C 0.0595(5) 0.1182(6) 0.6692(4) 0.0112(12) Uani 1 1 d . . .
C10 C -0.0886(5) 0.2613(6) 0.5793(4) 0.0126(13) Uani 1 1 d . . .
H10 H -0.1601 0.2764 0.5351 0.015 Uiso 1 1 calc R . .
C11 C -0.0229(5) 0.3615(6) 0.6234(4) 0.0142(13) Uani 1 1 d . . .
H11 H -0.0481 0.4455 0.6084 0.017 Uiso 1 1 calc R . .
C12 C 0.0843(5) 0.3374(6) 0.6927(4) 0.0131(13) Uani 1 1 d . . .
H12 H 0.1275 0.4067 0.7235 0.016 Uiso 1 1 calc R . .
C13 C 0.5471(5) 0.3175(6) 0.9323(4) 0.0093(12) Uani 1 1 d . . .
H13A H 0.5790 0.3173 0.8824 0.011 Uiso 1 1 calc R . .
H13B H 0.6053 0.3559 0.9836 0.011 Uiso 1 1 calc R . .

loop_
_atom_site_aniso_label
_atom_site_aniso_U_11
_atom_site_aniso_U_22
_atom_site_aniso_U_33
_atom_site_aniso_U_23
_atom_site_aniso_U_13
_atom_site_aniso_U_12
Mo1 0.0150(3) 0.0064(3) 0.0053(2) -0.00009(18) 0.00437(19) -0.0003(2)
Mo2 0.0119(3) 0.0064(2) 0.0054(2) -0.00019(19) 0.00301(19) 0.0002(2)
Cu1 0.0131(4) 0.0070(4) 0.0059(3) -0.0005(3) 0.0021(3) -0.0004(3)
P1 0.0133(7) 0.0064(7) 0.0048(7) 0.0006(6) 0.0036(6) 0.0006(6)
P2 0.0122(7) 0.0056(7) 0.0060(7) -0.0003(6) 0.0035(6) -0.0009(6)
O1 0.016(2) 0.0055(19) 0.007(2) -0.0019(16) 0.0019(16) -0.0009(17)
O2 0.012(2) 0.012(2) 0.009(2) 0.0004(17) 0.0007(16) 0.0007(17)
O3 0.017(2) 0.0047(19) 0.005(2) -0.0011(15) 0.0020(16) -0.0005(17)
O4 0.017(2) 0.007(2) 0.0042(19) 0.0004(16) 0.0045(16) 0.0009(17)
O5 0.016(2) 0.010(2) 0.0038(19) 0.0029(16) 0.0046(16) 0.0035(17)
O6 0.011(2) 0.008(2) 0.006(2) -0.0023(16) 0.0016(15) 0.0008(16)
O7 0.015(2) 0.013(2) 0.009(2) -0.0015(17) 0.0054(16) -0.0005(18)
O8 0.019(2) 0.007(2) 0.008(2) 0.0015(16) 0.0019(17) 0.0003(18)
O9 0.013(2) 0.008(2) 0.0043(19) -0.0026(16) 0.0036(16) 0.0013(17)
O10 0.019(2) 0.011(2) 0.007(2) -0.0024(17) 0.0043(17) -0.0029(18)
O11 0.020(2) 0.011(2) 0.013(2) -0.0012(17) 0.0114(18) -0.0024(18)
O12 0.015(2) 0.0038(19) 0.010(2) 0.0020(16) 0.0019(16) 0.0015(17)
N1 0.017(3) 0.009(2) 0.007(2) -0.001(2) 0.0055(19) 0.001(2)
N2 0.014(3) 0.011(3) 0.008(2) 0.000(2) 0.004(2) 0.002(2)
C1 0.014(3) 0.013(3) 0.012(3) 0.001(2) 0.004(2) -0.002(3)
C2 0.022(3) 0.008(3) 0.016(3) -0.002(2) 0.007(3) -0.001(3)
C3 0.018(3) 0.013(3) 0.017(3) -0.004(3) 0.005(3) -0.004(3)
C4 0.018(3) 0.009(3) 0.011(3) 0.000(2) 0.006(2) 0.001(2)
C5 0.017(3) 0.011(3) 0.006(3) 0.000(2) 0.006(2) -0.001(2)
C6 0.020(3) 0.020(3) 0.014(3) -0.004(3) 0.005(3) -0.011(3)
C7 0.016(3) 0.018(3) 0.011(3) -0.001(3) 0.002(2) -0.001(3)
C8 0.017(3) 0.018(3) 0.008(3) 0.001(2) 0.005(2) -0.003(3)
C9 0.016(3) 0.013(3) 0.006(3) -0.002(2) 0.005(2) -0.001(2)
C10 0.010(3) 0.021(3) 0.007(3) 0.005(2) 0.003(2) 0.001(3)
C11 0.017(3) 0.010(3) 0.016(3) 0.003(2) 0.005(3) 0.000(2)
C12 0.018(3) 0.013(3) 0.010(3) 0.002(2) 0.006(2) 0.001(3)
C13 0.016(3) 0.007(3) 0.007(3) 0.004(2) 0.006(2) 0.004(2)

loop_
_atom_type_symbol
_atom_type_description
_atom_type_scat_dispersion_real
_atom_type_scat_dispersion_imag
_atom_type_scat_source
C C 0.0033 0.0016 'International Tables Vol C Tables 4.2.6.8 and 6.1.1.4'
H H 0.0000 0.0000 'International Tables Vol C Tables 4.2.6.8 and 6.1.1.4'
N N 0.0061 0.0033 'International Tables Vol C Tables 4.2.6.8 and 6.1.1.4'
O O 0.0106 0.0060 'International Tables Vol C Tables 4.2.6.8 and 6.1.1.4'
P P 0.1023 0.0942 'International Tables Vol C Tables 4.2.6.8 and 6.1.1.4'
Cu Cu 0.3201 1.2651 'International Tables Vol C Tables 4.2.6.8 and 6.1.1.4'
Mo Mo -1.6832 0.6857 'International Tables Vol C Tables 4.2.6.8 and 6.1.1.4'

loop_
_geom_angle_atom_site_label_1
_geom_angle_atom_site_label_2
_geom_angle_atom_site_label_3
_geom_angle
_geom_angle_site_symmetry_1
_geom_angle_site_symmetry_3
_geom_angle_publ_flag
O10 Mo1 O11 104.4(2) . . ?
O10 Mo1 O9 98.80(19) . . ?
O11 Mo1 O9 97.08(19) . . ?
O10 Mo1 O12 88.59(18) . . ?
O11 Mo1 O12 94.06(19) . . ?
O9 Mo1 O12 164.63(17) . . ?
O10 Mo1 O5 156.72(18) . . ?
O11 Mo1 O5 97.12(18) . . ?
O9 Mo1 O5 87.03(16) . . ?
O12 Mo1 O5 81.10(16) . . ?
O10 Mo1 O4 85.18(17) . . ?
O11 Mo1 O4 167.51(17) . . ?
O9 Mo1 O4 73.23(15) . . ?
O12 Mo1 O4 94.15(15) . . ?
O5 Mo1 O4 74.90(15) . . ?
O7 Mo2 O2 102.3(2) . . ?
O7 Mo2 O9 102.15(19) . . ?
O2 Mo2 O9 99.39(19) . . ?
O7 Mo2 O6 98.41(18) . . ?
O2 Mo2 O6 96.99(18) . . ?
O9 Mo2 O6 150.21(17) . . ?
O7 Mo2 O8 86.96(17) . . ?
O2 Mo2 O8 170.23(18) . . ?
O9 Mo2 O8 81.36(16) . . ?
O6 Mo2 O8 78.44(15) . . ?
O7 Mo2 O4 167.38(17) . . ?
O2 Mo2 O4 90.29(17) . . ?
O9 Mo2 O4 75.12(16) . . ?
O6 Mo2 O4 80.10(15) . . ?
O8 Mo2 O4 80.46(14) . . ?
O1 Cu1 O3 94.77(17) . . ?
O1 Cu1 N2 170.61(19) . . ?
O3 Cu1 N2 89.31(19) . . ?
O1 Cu1 N1 92.61(18) . . ?
O3 Cu1 N1 168.19(18) . . ?
N2 Cu1 N1 82.1(2) . . ?
O1 Cu1 O2 85.50(16) . . ?
O3 Cu1 O2 105.62(16) . . ?
N2 Cu1 O2 101.57(18) . . ?
N1 Cu1 O2 84.12(18) . . ?
O1 P1 O4 113.5(2) . . ?
O1 P1 O6 111.0(2) . 3_657 ?
O4 P1 O6 110.2(2) . 3_657 ?
O1 P1 C13 108.3(3) . . ?
O4 P1 C13 107.3(3) . . ?
O6 P1 C13 106.3(3) 3_657 . ?
O5 P2 O3 112.9(2) . . ?
O5 P2 O12 109.2(2) . 3_667 ?
O3 P2 O12 109.3(2) . 3_667 ?
O5 P2 C13 107.8(2) . . ?
O3 P2 C13 106.6(3) . . ?
O12 P2 C13 110.9(3) 3_667 . ?
P1 O1 Cu1 126.3(3) . . ?
Mo2 O2 Cu1 138.7(2) . . ?
P2 O3 Cu1 126.2(2) . . ?
P1 O4 Mo2 124.6(2) . . ?
P1 O4 Mo1 132.0(2) . . ?
Mo2 O4 Mo1 88.62(14) . . ?
P2 O5 Mo1 138.2(2) . . ?
P1 O6 Mo2 143.3(2) 3_657 . ?
Mo2 O9 Mo1 122.7(2) . . ?
P2 O12 Mo1 134.3(2) 3_667 . ?
C1 N1 C5 118.2(5) . . ?
C1 N1 Cu1 129.4(4) . . ?
C5 N1 Cu1 112.3(4) . . ?
C12 N2 C9 118.2(5) . . ?
C12 N2 Cu1 128.6(4) . . ?
C9 N2 Cu1 113.1(4) . . ?
N1 C1 C2 122.9(6) . . ?
C3 C2 C1 119.4(6) . . ?
C2 C3 C4 119.0(6) . . ?
C5 C4 C3 116.6(5) . . ?
C5 C4 C6 119.3(6) . . ?
C3 C4 C6 124.1(6) . . ?
N1 C5 C4 123.9(6) . . ?
N1 C5 C9 116.6(5) . . ?
C4 C5 C9 119.6(5) . . ?
C7 C6 C4 120.4(6) . . ?
C6 C7 C8 121.8(6) . . ?
C9 C8 C10 116.4(6) . . ?
C9 C8 C7 118.3(6) . . ?
C10 C8 C7 125.3(6) . . ?
N2 C9 C8 123.5(6) . . ?
N2 C9 C5 115.9(5) . . ?
C8 C9 C5 120.6(6) . . ?
C11 C10 C8 120.0(5) . . ?
C10 C11 C12 119.6(6) . . ?
N2 C12 C11 122.3(6) . . ?
P1 C13 P2 108.3(3) . . ?

loop_
_geom_bond_atom_site_label_1
_geom_bond_atom_site_label_2
_geom_bond_distance
_geom_bond_site_symmetry_2
_geom_bond_publ_flag
Mo1 O10 1.696(4) . ?
Mo1 O11 1.697(4) . ?
Mo1 O9 1.931(4) . ?
Mo1 O12 2.065(4) . ?
Mo1 O5 2.113(4) . ?
Mo1 O4 2.416(4) . ?
Mo2 O7 1.696(4) . ?
Mo2 O2 1.726(4) . ?
Mo2 O9 1.881(4) . ?
Mo2 O6 2.011(4) . ?
Mo2 O8 2.268(4) . ?
Mo2 O4 2.371(4) . ?
Cu1 O1 1.965(4) . ?
Cu1 O3 1.987(4) . ?
Cu1 N2 1.990(5) . ?
Cu1 N1 2.025(5) . ?
Cu1 O2 2.288(4) . ?
P1 O1 1.515(4) . ?
P1 O4 1.539(4) . ?
P1 O6 1.544(4) 3_657 ?
P1 C13 1.780(6) . ?
P2 O5 1.524(4) . ?
P2 O3 1.527(4) . ?
P2 O12 1.545(4) 3_667 ?
P2 C13 1.818(6) . ?
O6 P1 1.544(4) 3_657 ?
O12 P2 1.545(4) 3_667 ?
N1 C1 1.319(8) . ?
N1 C5 1.356(8) . ?
N2 C12 1.321(8) . ?
N2 C9 1.374(8) . ?
C1 C2 1.406(9) . ?
C2 C3 1.386(9) . ?
C3 C4 1.417(9) . ?
C4 C5 1.411(9) . ?
C4 C6 1.427(9) . ?
C5 C9 1.430(9) . ?
C6 C7 1.361(9) . ?
C7 C8 1.433(9) . ?
C8 C9 1.399(8) . ?
C8 C10 1.425(9) . ?
C10 C11 1.357(9) . ?
C11 C12 1.418(8) . ?
